data_7709062
loop_
_publ_author_name
'Mortis, Alexandros'
'Maichle-Moessmer, Caecilia'
'Anwander, Reiner'

_publ_section_title
;
 Yttrium tris(trimethylsilylmethyl) complexes grafted onto MCM-48
 mesoporous silica nanoparticles
;
_journal_name_full 'Dalton Transactions'
_journal_paper_doi 10.1039/D1DT03876A
_journal_year 2022
_chemical_formula_sum 'C26 H53 N4 Si3 Y'
_chemical_formula_weight 594.90
_chemical_properties_physical Air-sensitive,Moisture-sensitive
_space_group_crystal_system triclinic
_space_group_IT_number 2
_space_group_name_Hall '-P 1'
_space_group_name_H-M_alt 'P -1'
_atom_sites_solution_hydrogens geom
_audit_creation_method SHELXL-2014/7
_audit_update_record
;
2021-09-21 deposited with the CCDC.	2021-12-10 downloaded from the CCDC.
;
_cell_angle_alpha 95.2340(10)
_cell_angle_beta 104.0280(10)
_cell_angle_gamma 91.2030(10)
_cell_formula_units_Z 2
_cell_length_a 10.4087(4)
_cell_length_b 12.7237(5)
_cell_length_c 13.8056(5)
_cell_measurement_reflns_used 9986
_cell_measurement_temperature 180(2)
_cell_measurement_theta_max 26.10
_cell_measurement_theta_min 2.326
_cell_volume 1764.69(12)
_computing_cell_refinement 'SAINT V8.37A (Bruker AXS Inc., 2015)'
_computing_data_collection 'APEX3 v2016.5-0 (Bruker AXS)'
_computing_data_reduction 'SAINT V8.37A (Bruker AXS Inc., 2015)'
_computing_structure_refinement 'SHELXL-2014/7 (Sheldrick, 2014)'
_computing_structure_solution 'XT, VERSION 2014/5,SHELXS-13 (Sheldrick 2008)'
_diffrn_ambient_temperature 180(2)
_diffrn_measured_fraction_theta_full 0.999
_diffrn_measured_fraction_theta_max 0.999
_diffrn_measurement_device_type 'Bruker APEX II DUO'
_diffrn_measurement_method 'omega scans'
_diffrn_radiation_type MoK\a
_diffrn_radiation_wavelength 0.71073
_diffrn_reflns_av_R_equivalents 0.0338
_diffrn_reflns_av_unetI/netI 0.0241
_diffrn_reflns_Laue_measured_fraction_full 0.999
_diffrn_reflns_Laue_measured_fraction_max 0.999
_diffrn_reflns_limit_h_max 13
_diffrn_reflns_limit_h_min -13
_diffrn_reflns_limit_k_max 16
_diffrn_reflns_limit_k_min -16
_diffrn_reflns_limit_l_max 18
_diffrn_reflns_limit_l_min -18
_diffrn_reflns_number 54657
_diffrn_reflns_point_group_measured_fraction_full 0.999
_diffrn_reflns_point_group_measured_fraction_max 0.999
_diffrn_reflns_theta_full 25.242
_diffrn_reflns_theta_max 28.314
_diffrn_reflns_theta_min 1.528
_diffrn_source 'ImuS-focus sealed tube'
_exptl_absorpt_coefficient_mu 1.773
_exptl_absorpt_correction_T_max 0.7457
_exptl_absorpt_correction_T_min 0.6043
_exptl_absorpt_correction_type multi-scan
_exptl_absorpt_process_details sadabs
_exptl_crystal_colour colourless
_exptl_crystal_density_diffrn 1.120
_exptl_crystal_description block
_exptl_crystal_F_000 636
_exptl_crystal_size_max 0.318
_exptl_crystal_size_mid 0.221
_exptl_crystal_size_min 0.120
_refine_diff_density_max 0.555
_refine_diff_density_min -0.320
_refine_diff_density_rms 0.051
_refine_ls_extinction_method none
_refine_ls_goodness_of_fit_ref 1.021
_refine_ls_hydrogen_treatment constr
_refine_ls_matrix_type full
_refine_ls_number_parameters 414
_refine_ls_number_reflns 8772
_refine_ls_number_restraints 447
_refine_ls_restrained_S_all 1.048
_refine_ls_R_factor_all 0.0466
_refine_ls_R_factor_gt 0.0349
_refine_ls_shift/su_max 0.001
_refine_ls_shift/su_mean 0.000
_refine_ls_structure_factor_coef Fsqd
_refine_ls_weighting_details 'w=1/[\s^2^(Fo^2^)+(0.0539P)^2^+0.4486P] where P=(Fo^2^+2Fc^2^)/3'
_refine_ls_weighting_scheme calc
_refine_ls_wR_factor_gt 0.0895
_refine_ls_wR_factor_ref 0.0955
_reflns_Friedel_coverage 0.000
_reflns_number_gt 7365
_reflns_number_total 8772
_reflns_threshold_expression 'I > 2\s(I)'
_cod_data_source_file d1dt03876a2.cif
_cod_data_source_block 3c_mo_am79_0m
_cod_database_code 7709062
_shelx_shelxl_version_number 2014/7
_shelx_space_group_comment
;
The symmetry employed for this shelxl refinement is uniquely defined
by the following loop, which should always be used as a source of
symmetry information in preference to the above space-group names.
They are only intended as comments.
;
_shelx_estimated_absorpt_t_min 0.603
_shelx_estimated_absorpt_t_max 0.815

loop_
_space_group_symop_operation_xyz
'x, y, z'
'-x, -y, -z'

loop_
_atom_site_label
_atom_site_type_symbol
_atom_site_fract_x
_atom_site_fract_y
_atom_site_fract_z
_atom_site_U_iso_or_equiv
_atom_site_adp_type
_atom_site_occupancy
_atom_site_site_symmetry_order
_atom_site_calc_flag
_atom_site_refinement_flags_posn
_atom_site_refinement_flags_adp
_atom_site_refinement_flags_occupancy
_atom_site_disorder_assembly
_atom_site_disorder_group
C1 C 0.53143(19) 0.68630(16) 0.37074(15) 0.0430(4) Uani 1 1 d . U . . .
H1A H 0.5272 0.6198 0.4020 0.052 Uiso 1 1 calc R U . . .
H1B H 0.5864 0.6739 0.3218 0.052 Uiso 1 1 calc R U . . .
C5 C 0.1846(2) 0.56669(18) 0.17686(17) 0.0524(5) Uani 1 1 d . U . . .
H5A H 0.1370 0.5333 0.2209 0.063 Uiso 1 1 calc R U . . .
H5B H 0.1160 0.5954 0.1242 0.063 Uiso 1 1 calc R U . . .
C9 C 0.2168(2) 0.89101(16) 0.28970(17) 0.0452(4) Uani 1 1 d . U . . .
H9A H 0.2447 0.9190 0.3613 0.054 Uiso 1 1 calc R U . A 1
H9B H 0.2623 0.9367 0.2529 0.054 Uiso 1 1 calc R U . A 1
C13 C 0.2536(3) 0.57502(18) 0.45300(19) 0.0578(6) Uani 1 1 d . U . . .
H13 H 0.2942 0.5274 0.4137 0.069 Uiso 1 1 calc R U . . .
C14 C 0.2228(3) 0.53971(18) 0.53504(19) 0.0601(6) Uani 1 1 d . U . . .
H14 H 0.2418 0.4698 0.5511 0.072 Uiso 1 1 calc R U . . .
C15 C 0.1626(2) 0.60714(16) 0.59639(15) 0.0432(4) Uani 1 1 d . U . . .
C16 C 0.14043(19) 0.70902(16) 0.56657(15) 0.0424(4) Uani 1 1 d . U . . .
H16 H 0.1015 0.7591 0.6049 0.051 Uiso 1 1 calc R U . . .
C17 C 0.1749(2) 0.73630(16) 0.48237(15) 0.0436(4) Uani 1 1 d . U . . .
H17 H 0.1579 0.8059 0.4644 0.052 Uiso 1 1 calc R U . . .
C18 C 0.1447(3) 0.4653(2) 0.7002(2) 0.0751(8) Uani 1 1 d . U . . .
H18A H 0.0943 0.4184 0.6426 0.113 Uiso 1 1 calc R U . . .
H18B H 0.1113 0.4546 0.7593 0.113 Uiso 1 1 calc R U . . .
H18C H 0.2387 0.4491 0.7136 0.113 Uiso 1 1 calc R U . . .
C19 C 0.0684(3) 0.6443(2) 0.74039(18) 0.0596(6) Uani 1 1 d . U . . .
H19A H 0.1252 0.7084 0.7648 0.089 Uiso 1 1 calc R U . . .
H19B H 0.0565 0.6084 0.7976 0.089 Uiso 1 1 calc R U . . .
H19C H -0.0181 0.6635 0.7011 0.089 Uiso 1 1 calc R U . . .
C20 C 0.5158(2) 0.7919(2) 0.13136(17) 0.0566(6) Uani 1 1 d . U . . .
H20 H 0.5838 0.7815 0.1890 0.068 Uiso 1 1 calc R U . . .
C21 C 0.5532(2) 0.8270(2) 0.05109(17) 0.0543(5) Uani 1 1 d . U . . .
H21 H 0.6445 0.8398 0.0545 0.065 Uiso 1 1 calc R U . . .
C22 C 0.4576(2) 0.84420(17) -0.03605(16) 0.0475(5) Uani 1 1 d . U . . .
C23 C 0.3258(3) 0.8229(2) -0.03240(18) 0.0648(7) Uani 1 1 d . U . . .
H23 H 0.2552 0.8332 -0.0884 0.078 Uiso 1 1 calc R U . . .
C24 C 0.2990(2) 0.7874(2) 0.05124(19) 0.0651(7) Uani 1 1 d . U . . .
H24 H 0.2087 0.7732 0.0503 0.078 Uiso 1 1 calc R U . . .
C25 C 0.6242(3) 0.9042(3) -0.1186(2) 0.0752(8) Uani 1 1 d . U . . .
H25A H 0.6734 0.8393 -0.1151 0.113 Uiso 1 1 calc R U . . .
H25B H 0.6655 0.9548 -0.0610 0.113 Uiso 1 1 calc R U . . .
H25C H 0.6258 0.9350 -0.1809 0.113 Uiso 1 1 calc R U . . .
C26 C 0.3869(4) 0.8934(4) -0.2060(2) 0.0995(12) Uani 1 1 d . U . . .
H26A H 0.4264 0.9247 -0.2549 0.149 Uiso 1 1 calc R U . . .
H26B H 0.3205 0.9401 -0.1884 0.149 Uiso 1 1 calc R U . . .
H26C H 0.3444 0.8245 -0.2351 0.149 Uiso 1 1 calc R U . . .
N1 N 0.23089(17) 0.67212(13) 0.42315(13) 0.0443(4) Uani 1 1 d . U . . .
N2 N 0.1296(2) 0.57480(15) 0.67805(15) 0.0540(5) Uani 1 1 d . U . . .
N3 N 0.39032(18) 0.77100(16) 0.13462(13) 0.0491(4) Uani 1 1 d . U . . .
N4 N 0.4891(2) 0.88014(17) -0.11678(15) 0.0606(5) Uani 1 1 d . U . . .
Si1 Si 0.61962(6) 0.78678(5) 0.46914(5) 0.04805(14) Uani 1 1 d . U . . .
Si2 Si 0.25621(7) 0.45909(6) 0.11313(5) 0.05736(17) Uani 1 1 d . U . . .
Y1 Y 0.30944(2) 0.71770(2) 0.27733(2) 0.03622(7) Uani 1 1 d . U . . .
C2 C 0.7921(10) 0.7549(11) 0.5300(8) 0.096(3) Uani 0.621(6) 1 d . U P B 1
H2A H 0.8446 0.7490 0.4798 0.144 Uiso 0.621(6) 1 calc R U P B 1
H2B H 0.7911 0.6877 0.5594 0.144 Uiso 0.621(6) 1 calc R U P B 1
H2C H 0.8315 0.8112 0.5828 0.144 Uiso 0.621(6) 1 calc R U P B 1
C3 C 0.6281(7) 0.9141(8) 0.4094(9) 0.076(2) Uani 0.621(6) 1 d . U P B 1
H3A H 0.6770 0.9036 0.3572 0.114 Uiso 0.621(6) 1 calc R U P B 1
H3B H 0.6736 0.9699 0.4607 0.114 Uiso 0.621(6) 1 calc R U P B 1
H3C H 0.5381 0.9349 0.3795 0.114 Uiso 0.621(6) 1 calc R U P B 1
C4 C 0.5303(15) 0.8082(9) 0.5684(11) 0.078(3) Uani 0.621(6) 1 d . U P B 1
H4A H 0.4451 0.8390 0.5412 0.117 Uiso 0.621(6) 1 calc R U P B 1
H4B H 0.5833 0.8565 0.6236 0.117 Uiso 0.621(6) 1 calc R U P B 1
H4C H 0.5148 0.7405 0.5933 0.117 Uiso 0.621(6) 1 calc R U P B 1
C6 C 0.4012(13) 0.4080(12) 0.2015(10) 0.099(4) Uani 0.621(6) 1 d . U P B 1
H6A H 0.4423 0.3541 0.1650 0.149 Uiso 0.621(6) 1 calc R U P B 1
H6B H 0.3714 0.3768 0.2550 0.149 Uiso 0.621(6) 1 calc R U P B 1
H6C H 0.4660 0.4663 0.2307 0.149 Uiso 0.621(6) 1 calc R U P B 1
C7 C 0.3214(13) 0.5077(11) 0.0068(9) 0.130(4) Uani 0.621(6) 1 d . U P B 1
H7A H 0.2513 0.5435 -0.0373 0.195 Uiso 0.621(6) 1 calc R U P B 1
H7B H 0.3487 0.4473 -0.0317 0.195 Uiso 0.621(6) 1 calc R U P B 1
H7C H 0.3976 0.5571 0.0348 0.195 Uiso 0.621(6) 1 calc R U P B 1
C8 C 0.1417(14) 0.3464(10) 0.0578(10) 0.095(4) Uani 0.621(6) 1 d . U P B 1
H8A H 0.1825 0.2988 0.0152 0.142 Uiso 0.621(6) 1 calc R U P B 1
H8B H 0.0595 0.3716 0.0173 0.142 Uiso 0.621(6) 1 calc R U P B 1
H8C H 0.1217 0.3083 0.1114 0.142 Uiso 0.621(6) 1 calc R U P B 1
C3A C 0.6799(13) 0.9028(12) 0.4208(12) 0.071(3) Uani 0.379(6) 1 d . U P B 2
H3D H 0.7439 0.8813 0.3819 0.106 Uiso 0.379(6) 1 calc R U P B 2
H3E H 0.7229 0.9544 0.4771 0.106 Uiso 0.379(6) 1 calc R U P B 2
H3F H 0.6051 0.9348 0.3776 0.106 Uiso 0.379(6) 1 calc R U P B 2
C8A C 0.146(2) 0.3269(17) 0.0850(17) 0.081(5) Uani 0.379(6) 1 d . U P B 2
H8D H 0.0535 0.3423 0.0550 0.122 Uiso 0.379(6) 1 calc R U P B 2
H8E H 0.1505 0.2950 0.1478 0.122 Uiso 0.379(6) 1 calc R U P B 2
H8F H 0.1779 0.2777 0.0384 0.122 Uiso 0.379(6) 1 calc R U P B 2
Si3A Si 0.0553(8) 0.9273(6) 0.2450(7) 0.090(2) Uani 0.379(6) 1 d . U P B 2
C10A C -0.0667(15) 0.8169(11) 0.2262(13) 0.108(3) Uani 0.379(6) 1 d . U P B 2
H10D H -0.0743 0.7783 0.1602 0.161 Uiso 0.379(6) 1 calc R U P B 2
H10E H -0.1529 0.8441 0.2299 0.161 Uiso 0.379(6) 1 calc R U P B 2
H10F H -0.0380 0.7693 0.2785 0.161 Uiso 0.379(6) 1 calc R U P B 2
C11A C -0.0108(9) 0.9851(8) 0.3730(10) 0.095(2) Uani 0.379(6) 1 d . U P B 2
H11D H -0.1049 1.0003 0.3524 0.143 Uiso 0.379(6) 1 calc R U P B 2
H11E H 0.0407 1.0498 0.4046 0.143 Uiso 0.379(6) 1 calc R U P B 2
H11F H 0.0012 0.9317 0.4209 0.143 Uiso 0.379(6) 1 calc R U P B 2
C12A C 0.0215(11) 1.0431(10) 0.1885(11) 0.125(3) Uani 0.379(6) 1 d . U P B 2
H12D H -0.0004 1.0973 0.2364 0.187 Uiso 0.379(6) 1 calc R U P B 2
H12E H -0.0537 1.0300 0.1298 0.187 Uiso 0.379(6) 1 calc R U P B 2
H12F H 0.0995 1.0675 0.1674 0.187 Uiso 0.379(6) 1 calc R U P B 2
Si3 Si 0.0351(4) 0.9138(2) 0.2470(3) 0.0500(5) Uani 0.621(6) 1 d D U P B 1
C10 C -0.0713(7) 0.7893(4) 0.2426(5) 0.0642(13) Uani 0.621(6) 1 d D U P B 1
H10A H -0.1638 0.8015 0.2104 0.096 Uiso 0.621(6) 1 calc R U P B 1
H10B H -0.0649 0.7712 0.3111 0.096 Uiso 0.621(6) 1 calc R U P B 1
H10C H -0.0400 0.7310 0.2042 0.096 Uiso 0.621(6) 1 calc R U P B 1
C11 C -0.0261(6) 1.0208(5) 0.3190(6) 0.0938(17) Uani 0.621(6) 1 d D U P B 1
H11A H 0.0109 1.0887 0.3075 0.141 Uiso 0.621(6) 1 calc R U P B 1
H11B H 0.0011 1.0111 0.3906 0.141 Uiso 0.621(6) 1 calc R U P B 1
H11C H -0.1230 1.0200 0.2975 0.141 Uiso 0.621(6) 1 calc R U P B 1
C12 C -0.0008(5) 0.9454(5) 0.1113(4) 0.0985(18) Uani 0.621(6) 1 d D U P B 1
H12A H 0.0594 1.0036 0.1055 0.148 Uiso 0.621(6) 1 calc R U P B 1
H12B H -0.0927 0.9662 0.0899 0.148 Uiso 0.621(6) 1 calc R U P B 1
H12C H 0.0126 0.8829 0.0685 0.148 Uiso 0.621(6) 1 calc R U P B 1
C2A C 0.7675(18) 0.740(2) 0.5661(14) 0.096(3) Uani 0.379(6) 1 d . U P B 2
H2D H 0.8386 0.7212 0.5333 0.144 Uiso 0.379(6) 1 calc R U P B 2
H2E H 0.7394 0.6786 0.5946 0.144 Uiso 0.379(6) 1 calc R U P B 2
H2F H 0.8000 0.7974 0.6197 0.144 Uiso 0.379(6) 1 calc R U P B 2
C4A C 0.514(2) 0.8391(14) 0.5566(16) 0.063(3) Uani 0.379(6) 1 d . U P B 2
H4D H 0.4360 0.8719 0.5178 0.095 Uiso 0.379(6) 1 calc R U P B 2
H4E H 0.5661 0.8918 0.6080 0.095 Uiso 0.379(6) 1 calc R U P B 2
H4F H 0.4848 0.7806 0.5889 0.095 Uiso 0.379(6) 1 calc R U P B 2
C6A C 0.422(2) 0.429(2) 0.1831(16) 0.080(5) Uani 0.379(6) 1 d . U P B 2
H6D H 0.4497 0.3641 0.1516 0.120 Uiso 0.379(6) 1 calc R U P B 2
H6E H 0.4207 0.4194 0.2525 0.120 Uiso 0.379(6) 1 calc R U P B 2
H6F H 0.4847 0.4875 0.1827 0.120 Uiso 0.379(6) 1 calc R U P B 2
C7A C 0.2591(14) 0.4924(15) -0.0134(10) 0.076(3) Uani 0.379(6) 1 d . U P B 2
H7D H 0.2945 0.4338 -0.0486 0.115 Uiso 0.379(6) 1 calc R U P B 2
H7E H 0.3156 0.5563 -0.0080 0.115 Uiso 0.379(6) 1 calc R U P B 2
H7F H 0.1689 0.5048 -0.0508 0.115 Uiso 0.379(6) 1 calc R U P B 2

loop_
_atom_site_aniso_label
_atom_site_aniso_U_11
_atom_site_aniso_U_22
_atom_site_aniso_U_33
_atom_site_aniso_U_23
_atom_site_aniso_U_13
_atom_site_aniso_U_12
C1 0.0364(10) 0.0483(11) 0.0440(10) 0.0048(8) 0.0086(8) 0.0103(8)
C5 0.0479(12) 0.0573(13) 0.0510(12) -0.0044(10) 0.0135(10) 0.0058(10)
C9 0.0405(10) 0.0458(11) 0.0532(12) 0.0126(9) 0.0159(9) 0.0080(8)
C13 0.0775(16) 0.0461(12) 0.0632(14) 0.0097(10) 0.0406(13) 0.0173(11)
C14 0.0840(17) 0.0437(11) 0.0676(15) 0.0155(10) 0.0424(13) 0.0175(11)
C15 0.0400(10) 0.0491(11) 0.0438(10) 0.0087(8) 0.0149(8) 0.0053(8)
C16 0.0394(10) 0.0448(10) 0.0464(11) 0.0050(8) 0.0161(8) 0.0103(8)
C17 0.0430(10) 0.0436(10) 0.0477(11) 0.0098(8) 0.0155(9) 0.0104(8)
C18 0.104(2) 0.0626(15) 0.0799(18) 0.0316(14) 0.0522(17) 0.0205(15)
C19 0.0673(15) 0.0684(15) 0.0519(13) 0.0120(11) 0.0292(12) 0.0096(12)
C20 0.0403(11) 0.0874(17) 0.0446(12) 0.0178(11) 0.0109(9) 0.0048(11)
C21 0.0410(11) 0.0764(15) 0.0497(12) 0.0140(11) 0.0166(9) 0.0042(10)
C22 0.0576(12) 0.0487(11) 0.0411(10) 0.0073(9) 0.0202(9) 0.0073(9)
C23 0.0512(13) 0.097(2) 0.0458(12) 0.0222(12) 0.0058(10) 0.0035(13)
C24 0.0412(12) 0.104(2) 0.0525(13) 0.0249(13) 0.0093(10) 0.0011(12)
C25 0.0851(19) 0.0857(19) 0.0704(17) 0.0223(15) 0.0441(15) 0.0000(15)
C26 0.101(2) 0.152(3) 0.0529(16) 0.0451(19) 0.0205(16) 0.007(2)
N1 0.0481(9) 0.0449(9) 0.0454(9) 0.0082(7) 0.0200(8) 0.0072(7)
N2 0.0617(12) 0.0572(11) 0.0533(11) 0.0170(8) 0.0288(9) 0.0135(9)
N3 0.0429(9) 0.0666(12) 0.0416(9) 0.0121(8) 0.0151(7) 0.0067(8)
N4 0.0728(13) 0.0707(13) 0.0463(10) 0.0184(9) 0.0249(9) 0.0083(10)
Si1 0.0385(3) 0.0476(3) 0.0536(3) 0.0004(3) 0.0038(2) 0.0085(2)
Si2 0.0648(4) 0.0580(4) 0.0499(4) -0.0024(3) 0.0171(3) 0.0157(3)
Y1 0.03070(10) 0.04362(11) 0.03608(10) 0.00609(7) 0.01027(7) 0.00727(7)
C2 0.062(4) 0.084(4) 0.109(7) -0.028(5) -0.031(4) 0.018(4)
C3 0.070(5) 0.059(3) 0.096(5) 0.014(3) 0.011(4) -0.010(3)
C4 0.098(6) 0.076(6) 0.054(3) -0.010(4) 0.015(4) 0.002(4)
C6 0.086(6) 0.062(4) 0.120(9) -0.015(5) -0.026(5) 0.024(4)
C7 0.197(12) 0.111(7) 0.114(7) 0.006(6) 0.098(8) 0.047(8)
C8 0.079(5) 0.086(6) 0.093(7) -0.039(5) -0.012(5) 0.022(4)
C3A 0.081(8) 0.061(5) 0.070(6) 0.002(4) 0.018(6) 0.000(5)
C8A 0.099(10) 0.059(5) 0.093(10) -0.011(5) 0.045(8) 0.002(6)
Si3A 0.037(2) 0.084(3) 0.148(4) 0.038(2) 0.0132(17) 0.0146(18)
C10A 0.059(4) 0.098(4) 0.162(7) 0.042(4) 0.009(4) 0.007(3)
C11A 0.046(4) 0.087(5) 0.157(4) 0.039(3) 0.021(3) 0.011(3)
C12A 0.090(6) 0.113(4) 0.180(6) 0.067(4) 0.029(5) 0.034(4)
Si3 0.0313(10) 0.0393(7) 0.0801(11) 0.0169(6) 0.0106(7) 0.0098(6)
C10 0.050(2) 0.059(2) 0.082(3) 0.0116(18) 0.010(2) -0.0036(18)
C11 0.062(3) 0.074(3) 0.140(4) -0.013(2) 0.022(3) 0.014(2)
C12 0.072(3) 0.124(4) 0.097(2) 0.049(2) 0.002(2) 0.004(3)
C2A 0.062(4) 0.084(4) 0.109(7) -0.028(5) -0.031(4) 0.018(4)
C4A 0.059(5) 0.073(9) 0.056(6) -0.017(6) 0.017(4) 0.007(5)
C6A 0.078(6) 0.090(13) 0.073(6) 0.000(6) 0.022(5) 0.034(6)
C7A 0.099(8) 0.091(7) 0.046(4) 0.007(4) 0.027(4) 0.017(6)

loop_
_atom_type_symbol
_atom_type_description
_atom_type_scat_dispersion_real
_atom_type_scat_dispersion_imag
_atom_type_scat_source
C C 0.0033 0.0016 'International Tables Vol C Tables 4.2.6.8 and 6.1.1.4'
H H 0.0000 0.0000 'International Tables Vol C Tables 4.2.6.8 and 6.1.1.4'
N N 0.0061 0.0033 'International Tables Vol C Tables 4.2.6.8 and 6.1.1.4'
Si Si 0.0817 0.0704 'International Tables Vol C Tables 4.2.6.8 and 6.1.1.4'
Y Y -2.7962 3.5667 'International Tables Vol C Tables 4.2.6.8 and 6.1.1.4'

loop_
_geom_angle_atom_site_label_1
_geom_angle_atom_site_label_2
_geom_angle_atom_site_label_3
_geom_angle
_geom_angle_site_symmetry_1
_geom_angle_site_symmetry_3
_geom_angle_publ_flag
Si1 C1 Y1 119.18(9) . . ?
Si1 C1 H1A 107.5 . . ?
Y1 C1 H1A 107.5 . . ?
Si1 C1 H1B 107.5 . . ?
Y1 C1 H1B 107.5 . . ?
H1A C1 H1B 107.0 . . ?
Si2 C5 Y1 124.80(11) . . ?
Si2 C5 H5A 106.1 . . ?
Y1 C5 H5A 106.1 . . ?
Si2 C5 H5B 106.1 . . ?
Y1 C5 H5B 106.1 . . ?
H5A C5 H5B 106.3 . . ?
Si3A C9 Y1 129.2(3) . . ?
Si3 C9 Y1 123.32(14) . . ?
Si3 C9 H9A 106.5 . . ?
Y1 C9 H9A 106.5 . . ?
Si3 C9 H9B 106.5 . . ?
Y1 C9 H9B 106.5 . . ?
H9A C9 H9B 106.5 . . ?
N1 C13 C14 125.1(2) . . ?
N1 C13 H13 117.5 . . ?
C14 C13 H13 117.5 . . ?
C13 C14 C15 119.9(2) . . ?
C13 C14 H14 120.0 . . ?
C15 C14 H14 120.0 . . ?
N2 C15 C16 122.97(19) . . ?
N2 C15 C14 121.74(19) . . ?
C16 C15 C14 115.29(18) . . ?
C17 C16 C15 120.00(18) . . ?
C17 C16 H16 120.0 . . ?
C15 C16 H16 120.0 . . ?
N1 C17 C16 124.95(19) . . ?
N1 C17 H17 117.5 . . ?
C16 C17 H17 117.5 . . ?
N2 C18 H18A 109.5 . . ?
N2 C18 H18B 109.5 . . ?
H18A C18 H18B 109.5 . . ?
N2 C18 H18C 109.5 . . ?
H18A C18 H18C 109.5 . . ?
H18B C18 H18C 109.5 . . ?
N2 C19 H19A 109.5 . . ?
N2 C19 H19B 109.5 . . ?
H19A C19 H19B 109.5 . . ?
N2 C19 H19C 109.5 . . ?
H19A C19 H19C 109.5 . . ?
H19B C19 H19C 109.5 . . ?
N3 C20 C21 124.8(2) . . ?
N3 C20 H20 117.6 . . ?
C21 C20 H20 117.6 . . ?
C20 C21 C22 120.4(2) . . ?
C20 C21 H21 119.8 . . ?
C22 C21 H21 119.8 . . ?
N4 C22 C21 122.7(2) . . ?
N4 C22 C23 122.5(2) . . ?
C21 C22 C23 114.81(19) . . ?
C24 C23 C22 120.2(2) . . ?
C24 C23 H23 119.9 . . ?
C22 C23 H23 119.9 . . ?
N3 C24 C23 125.0(2) . . ?
N3 C24 H24 117.5 . . ?
C23 C24 H24 117.5 . . ?
N4 C25 H25A 109.5 . . ?
N4 C25 H25B 109.5 . . ?
H25A C25 H25B 109.5 . . ?
N4 C25 H25C 109.5 . . ?
H25A C25 H25C 109.5 . . ?
H25B C25 H25C 109.5 . . ?
N4 C26 H26A 109.5 . . ?
N4 C26 H26B 109.5 . . ?
H26A C26 H26B 109.5 . . ?
N4 C26 H26C 109.5 . . ?
H26A C26 H26C 109.5 . . ?
H26B C26 H26C 109.5 . . ?
C17 N1 C13 114.72(17) . . ?
C17 N1 Y1 127.17(13) . . ?
C13 N1 Y1 117.94(13) . . ?
C15 N2 C19 121.34(19) . . ?
C15 N2 C18 120.27(19) . . ?
C19 N2 C18 118.18(19) . . ?
C24 N3 C20 114.77(19) . . ?
C24 N3 Y1 117.21(14) . . ?
C20 N3 Y1 127.90(14) . . ?
C22 N4 C25 121.9(2) . . ?
C22 N4 C26 120.5(2) . . ?
C25 N4 C26 117.6(2) . . ?
C1 Si1 C3A 113.7(5) . . ?
C1 Si1 C4 110.6(5) . . ?
C1 Si1 C2 114.4(4) . . ?
C4 Si1 C2 107.5(5) . . ?
C1 Si1 C3 107.6(4) . . ?
C4 Si1 C3 109.1(5) . . ?
C2 Si1 C3 107.6(5) . . ?
C1 Si1 C4A 113.0(7) . . ?
C3A Si1 C4A 106.1(7) . . ?
C1 Si1 C2A 116.3(8) . . ?
C3A Si1 C2A 106.7(8) . . ?
C4A Si1 C2A 99.7(8) . . ?
C5 Si2 C8 114.9(5) . . ?
C5 Si2 C6A 112.8(8) . . ?
C5 Si2 C7A 109.3(6) . . ?
C6A Si2 C7A 110.6(8) . . ?
C5 Si2 C6 110.5(5) . . ?
C8 Si2 C6 107.4(7) . . ?
C5 Si2 C7 110.8(4) . . ?
C8 Si2 C7 106.4(6) . . ?
C6 Si2 C7 106.3(6) . . ?
C5 Si2 C8A 113.2(8) . . ?
C6A Si2 C8A 107.8(11) . . ?
C7A Si2 C8A 102.7(8) . . ?
C5 Y1 C1 116.22(7) . . ?
C5 Y1 C9 122.53(7) . . ?
C1 Y1 C9 121.22(7) . . ?
C5 Y1 N1 90.25(7) . . ?
C1 Y1 N1 87.79(7) . . ?
C9 Y1 N1 90.12(6) . . ?
C5 Y1 N3 92.00(7) . . ?
C1 Y1 N3 91.96(7) . . ?
C9 Y1 N3 87.96(7) . . ?
N1 Y1 N3 177.59(6) . . ?
Si1 C2 H2A 109.5 . . ?
Si1 C2 H2B 109.5 . . ?
H2A C2 H2B 109.5 . . ?
Si1 C2 H2C 109.5 . . ?
H2A C2 H2C 109.5 . . ?
H2B C2 H2C 109.5 . . ?
Si1 C3 H3A 109.5 . . ?
Si1 C3 H3B 109.5 . . ?
H3A C3 H3B 109.5 . . ?
Si1 C3 H3C 109.5 . . ?
H3A C3 H3C 109.5 . . ?
H3B C3 H3C 109.5 . . ?
Si1 C4 H4A 109.5 . . ?
Si1 C4 H4B 109.5 . . ?
H4A C4 H4B 109.5 . . ?
Si1 C4 H4C 109.5 . . ?
H4A C4 H4C 109.5 . . ?
H4B C4 H4C 109.5 . . ?
Si2 C6 H6A 109.5 . . ?
Si2 C6 H6B 109.5 . . ?
H6A C6 H6B 109.5 . . ?
Si2 C6 H6C 109.5 . . ?
H6A C6 H6C 109.5 . . ?
H6B C6 H6C 109.5 . . ?
Si2 C7 H7A 109.5 . . ?
Si2 C7 H7B 109.5 . . ?
H7A C7 H7B 109.5 . . ?
Si2 C7 H7C 109.5 . . ?
H7A C7 H7C 109.5 . . ?
H7B C7 H7C 109.5 . . ?
Si2 C8 H8A 109.5 . . ?
Si2 C8 H8B 109.5 . . ?
H8A C8 H8B 109.5 . . ?
Si2 C8 H8C 109.5 . . ?
H8A C8 H8C 109.5 . . ?
H8B C8 H8C 109.5 . . ?
Si1 C3A H3D 109.5 . . ?
Si1 C3A H3E 109.5 . . ?
H3D C3A H3E 109.5 . . ?
Si1 C3A H3F 109.5 . . ?
H3D C3A H3F 109.5 . . ?
H3E C3A H3F 109.5 . . ?
Si2 C8A H8D 109.5 . . ?
Si2 C8A H8E 109.5 . . ?
H8D C8A H8E 109.5 . . ?
Si2 C8A H8F 109.5 . . ?
H8D C8A H8F 109.5 . . ?
H8E C8A H8F 109.5 . . ?
C12A Si3A C9 121.2(6) . . ?
C12A Si3A C10A 122.8(7) . . ?
C9 Si3A C10A 113.1(6) . . ?
C12A Si3A C11A 93.0(7) . . ?
C9 Si3A C11A 106.1(5) . . ?
C10A Si3A C11A 88.1(7) . . ?
Si3A C10A H10D 109.5 . . ?
Si3A C10A H10E 109.5 . . ?
H10D C10A H10E 109.5 . . ?
Si3A C10A H10F 109.5 . . ?
H10D C10A H10F 109.5 . . ?
H10E C10A H10F 109.5 . . ?
Si3A C11A H11D 109.5 . . ?
Si3A C11A H11E 109.5 . . ?
H11D C11A H11E 109.5 . . ?
Si3A C11A H11F 109.5 . . ?
H11D C11A H11F 109.5 . . ?
H11E C11A H11F 109.5 . . ?
Si3A C12A H12D 109.5 . . ?
Si3A C12A H12E 109.5 . . ?
H12D C12A H12E 109.5 . . ?
Si3A C12A H12F 109.5 . . ?
H12D C12A H12F 109.5 . . ?
H12E C12A H12F 109.5 . . ?
C11 Si3 C9 115.6(3) . . ?
C11 Si3 C10 108.3(3) . . ?
C9 Si3 C10 112.2(3) . . ?
C11 Si3 C12 107.8(3) . . ?
C9 Si3 C12 108.0(3) . . ?
C10 Si3 C12 104.3(3) . . ?
Si3 C10 H10A 109.5 . . ?
Si3 C10 H10B 109.5 . . ?
H10A C10 H10B 109.5 . . ?
Si3 C10 H10C 109.5 . . ?
H10A C10 H10C 109.5 . . ?
H10B C10 H10C 109.5 . . ?
Si3 C11 H11A 109.5 . . ?
Si3 C11 H11B 109.5 . . ?
H11A C11 H11B 109.5 . . ?
Si3 C11 H11C 109.5 . . ?
H11A C11 H11C 109.5 . . ?
H11B C11 H11C 109.5 . . ?
Si3 C12 H12A 109.5 . . ?
Si3 C12 H12B 109.5 . . ?
H12A C12 H12B 109.5 . . ?
Si3 C12 H12C 109.5 . . ?
H12A C12 H12C 109.5 . . ?
H12B C12 H12C 109.5 . . ?
Si1 C2A H2D 109.5 . . ?
Si1 C2A H2E 109.5 . . ?
H2D C2A H2E 109.5 . . ?
Si1 C2A H2F 109.5 . . ?
H2D C2A H2F 109.5 . . ?
H2E C2A H2F 109.5 . . ?
Si1 C4A H4D 109.5 . . ?
Si1 C4A H4E 109.5 . . ?
H4D C4A H4E 109.5 . . ?
Si1 C4A H4F 109.5 . . ?
H4D C4A H4F 109.5 . . ?
H4E C4A H4F 109.5 . . ?
Si2 C6A H6D 109.5 . . ?
Si2 C6A H6E 109.5 . . ?
H6D C6A H6E 109.5 . . ?
Si2 C6A H6F 109.5 . . ?
H6D C6A H6F 109.5 . . ?
H6E C6A H6F 109.5 . . ?
Si2 C7A H7D 109.5 . . ?
Si2 C7A H7E 109.5 . . ?
H7D C7A H7E 109.5 . . ?
Si2 C7A H7F 109.5 . . ?
H7D C7A H7F 109.5 . . ?
H7E C7A H7F 109.5 . . ?

loop_
_geom_bond_atom_site_label_1
_geom_bond_atom_site_label_2
_geom_bond_distance
_geom_bond_site_symmetry_2
_geom_bond_publ_flag
C1 Si1 1.831(2) . ?
C1 Y1 2.4186(19) . ?
C1 H1A 0.9900 . ?
C1 H1B 0.9900 . ?
C5 Si2 1.829(2) . ?
C5 Y1 2.416(2) . ?
C5 H5A 0.9900 . ?
C5 H5B 0.9900 . ?
C9 Si3A 1.733(8) . ?
C9 Si3 1.877(4) . ?
C9 Y1 2.434(2) . ?
C9 H9A 0.9900 . ?
C9 H9B 0.9900 . ?
C13 N1 1.345(3) . ?
C13 C14 1.360(3) . ?
C13 H13 0.9500 . ?
C14 C15 1.412(3) . ?
C14 H14 0.9500 . ?
C15 N2 1.351(3) . ?
C15 C16 1.402(3) . ?
C16 C17 1.368(3) . ?
C16 H16 0.9500 . ?
C17 N1 1.343(3) . ?
C17 H17 0.9500 . ?
C18 N2 1.457(3) . ?
C18 H18A 0.9800 . ?
C18 H18B 0.9800 . ?
C18 H18C 0.9800 . ?
C19 N2 1.442(3) . ?
C19 H19A 0.9800 . ?
C19 H19B 0.9800 . ?
C19 H19C 0.9800 . ?
C20 N3 1.339(3) . ?
C20 C21 1.368(3) . ?
C20 H20 0.9500 . ?
C21 C22 1.401(3) . ?
C21 H21 0.9500 . ?
C22 N4 1.350(3) . ?
C22 C23 1.407(3) . ?
C23 C24 1.364(3) . ?
C23 H23 0.9500 . ?
C24 N3 1.339(3) . ?
C24 H24 0.9500 . ?
C25 N4 1.440(3) . ?
C25 H25A 0.9800 . ?
C25 H25B 0.9800 . ?
C25 H25C 0.9800 . ?
C26 N4 1.445(4) . ?
C26 H26A 0.9800 . ?
C26 H26B 0.9800 . ?
C26 H26C 0.9800 . ?
N1 Y1 2.4593(16) . ?
N3 Y1 2.4647(17) . ?
Si1 C3A 1.834(15) . ?
Si1 C4 1.837(12) . ?
Si1 C2 1.859(10) . ?
Si1 C3 1.894(9) . ?
Si1 C4A 1.909(16) . ?
Si1 C2A 1.922(17) . ?
Si2 C8 1.830(12) . ?
Si2 C6A 1.83(2) . ?
Si2 C7A 1.841(12) . ?
Si2 C6 1.866(13) . ?
Si2 C7 1.904(11) . ?
Si2 C8A 1.972(19) . ?
C2 H2A 0.9800 . ?
C2 H2B 0.9800 . ?
C2 H2C 0.9800 . ?
C3 H3A 0.9800 . ?
C3 H3B 0.9800 . ?
C3 H3C 0.9800 . ?
C4 H4A 0.9800 . ?
C4 H4B 0.9800 . ?
C4 H4C 0.9800 . ?
C6 H6A 0.9800 . ?
C6 H6B 0.9800 . ?
C6 H6C 0.9800 . ?
C7 H7A 0.9800 . ?
C7 H7B 0.9800 . ?
C7 H7C 0.9800 . ?
C8 H8A 0.9800 . ?
C8 H8B 0.9800 . ?
C8 H8C 0.9800 . ?
C3A H3D 0.9800 . ?
C3A H3E 0.9800 . ?
C3A H3F 0.9800 . ?
C8A H8D 0.9800 . ?
C8A H8E 0.9800 . ?
C8A H8F 0.9800 . ?
Si3A C12A 1.732(13) . ?
Si3A C10A 1.830(13) . ?
Si3A C11A 2.123(15) . ?
C10A H10D 0.9800 . ?
C10A H10E 0.9800 . ?
C10A H10F 0.9800 . ?
C11A H11D 0.9800 . ?
C11A H11E 0.9800 . ?
C11A H11F 0.9800 . ?
C12A H12D 0.9800 . ?
C12A H12E 0.9800 . ?
C12A H12F 0.9800 . ?
Si3 C11 1.829(6) . ?
Si3 C10 1.901(5) . ?
Si3 C12 1.902(6) . ?
C10 H10A 0.9800 . ?
C10 H10B 0.9800 . ?
C10 H10C 0.9800 . ?
C11 H11A 0.9800 . ?
C11 H11B 0.9800 . ?
C11 H11C 0.9800 . ?
C12 H12A 0.9800 . ?
C12 H12B 0.9800 . ?
C12 H12C 0.9800 . ?
C2A H2D 0.9800 . ?
C2A H2E 0.9800 . ?
C2A H2F 0.9800 . ?
C4A H4D 0.9800 . ?
C4A H4E 0.9800 . ?
C4A H4F 0.9800 . ?
C6A H6D 0.9800 . ?
C6A H6E 0.9800 . ?
C6A H6F 0.9800 . ?
C7A H7D 0.9800 . ?
C7A H7E 0.9800 . ?
C7A H7F 0.9800 . ?
